data_7005787
loop_
_publ_author_name
'Kilian, Petr'
'Slawin, Alexandra M. Z.'

_publ_section_title
;
 1,8,9-Substituted anthracenes, intramolecular phosphine donor
 stabilized metaphosphonate and phosphenium.
;
_journal_issue 30
_journal_name_full 'Dalton transactions (Cambridge, England : 2003)'
_journal_page_first 3289
_journal_page_last 3296
_journal_paper_doi 10.1039/b705286c
_journal_year 2007
_chemical_formula_moiety 'C26 H35 O P3 S2.[C2 H4 Cl2]0.5'
_chemical_formula_sum 'C27 H37 Cl O P3 S2'
_chemical_formula_weight 570.05
_chemical_name_systematic
;
?
;
_space_group_IT_number 2
_symmetry_cell_setting triclinic
_symmetry_space_group_name_Hall '-P 1'
_symmetry_space_group_name_H-M 'P -1'
_atom_sites_solution_hydrogens geom
_atom_sites_solution_primary direct
_atom_sites_solution_secondary difmap
_audit_creation_method SHELXL-97
_cell_angle_alpha 97.217(5)
_cell_angle_beta 91.854(7)
_cell_angle_gamma 108.600(11)
_cell_formula_units_Z 2
_cell_length_a 8.495(3)
_cell_length_b 11.789(4)
_cell_length_c 15.095(4)
_cell_measurement_reflns_used 4387
_cell_measurement_temperature 93(2)
_cell_measurement_theta_max 25.3491
_cell_measurement_theta_min 1.3638
_cell_volume 1417.2(8)
_computing_cell_refinement 'CrystalClear (Rigaku Corp., 2004)'
_computing_data_collection 'CrystalClear (Rigaku Corp., 2004)'
_computing_data_reduction 'CrystalClear (Rigaku Corp., 2004)'
_computing_molecular_graphics 'Bruker SHELXTL'
_computing_publication_material 'Bruker SHELXTL'
_computing_structure_refinement 'SHELXL-97 (Sheldrick, 1997)'
_computing_structure_solution 'SHELXS-97 (Sheldrick, 1990)'
_diffrn_ambient_temperature 93(2)
_diffrn_detector_area_resol_mean 0.83
_diffrn_measured_fraction_theta_full 0.865
_diffrn_measured_fraction_theta_max 0.853
_diffrn_measurement_device_type CCD
_diffrn_measurement_method dtprofit.ref
_diffrn_radiation_monochromator confocal
_diffrn_radiation_source 'rotating anode'
_diffrn_radiation_type MoK\a
_diffrn_radiation_wavelength 0.71073
_diffrn_reflns_av_R_equivalents 0.0185
_diffrn_reflns_av_sigmaI/netI 0.0302
_diffrn_reflns_limit_h_max 9
_diffrn_reflns_limit_h_min -10
_diffrn_reflns_limit_k_max 14
_diffrn_reflns_limit_k_min -13
_diffrn_reflns_limit_l_max 17
_diffrn_reflns_limit_l_min -11
_diffrn_reflns_number 7649
_diffrn_reflns_theta_full 25.00
_diffrn_reflns_theta_max 25.35
_diffrn_reflns_theta_min 1.36
_exptl_absorpt_coefficient_mu 0.471
_exptl_absorpt_correction_T_max 1.0000
_exptl_absorpt_correction_T_min 0.6562
_exptl_absorpt_correction_type multi-scan
_exptl_crystal_colour Yellow
_exptl_crystal_density_diffrn 1.336
_exptl_crystal_density_method 'not measured'
_exptl_crystal_description Prism
_exptl_crystal_F_000 602
_exptl_crystal_size_max 0.1500
_exptl_crystal_size_mid 0.1500
_exptl_crystal_size_min 0.1500
_refine_diff_density_max 0.290
_refine_diff_density_min -0.362
_refine_diff_density_rms 0.055
_refine_ls_extinction_method none
_refine_ls_goodness_of_fit_ref 1.067
_refine_ls_hydrogen_treatment constr
_refine_ls_matrix_type full
_refine_ls_number_parameters 308
_refine_ls_number_reflns 4431
_refine_ls_number_restraints 0
_refine_ls_restrained_S_all 1.067
_refine_ls_R_factor_all 0.0356
_refine_ls_R_factor_gt 0.0319
_refine_ls_shift/su_max 0.001
_refine_ls_shift/su_mean 0.000
_refine_ls_structure_factor_coef Fsqd
_refine_ls_weighting_details 'calc w=1/[\s^2^(Fo^2^)+(0.0479P)^2^+0.5340P] where P=(Fo^2^+2Fc^2^)/3'
_refine_ls_weighting_scheme calc
_refine_ls_wR_factor_gt 0.0853
_refine_ls_wR_factor_ref 0.0877
_reflns_number_gt 3947
_reflns_number_total 4431
_reflns_threshold_expression >2sigma(I)
_cod_data_source_file b705286c.txt
_cod_data_source_block 4
_cod_depositor_comments
;
The following automatic conversions were performed:
'_symmetry_cell_setting' value 'Triclinic' changed to 'triclinic'
according to '/home/saulius/struct/CIF-dictionaries/cif_core.dic'
dictionary named 'cif_core.dic' version 2.4.1 from 2010-06-29.

Automatic conversion script
Id: cif_fix_enum 1527 2010-12-29 10:47:43Z saulius 
;
_cod_original_cell_volume 1417.2(7)
_cod_original_sg_symbol_H-M P-1
_cod_database_code 7005787

loop_
_symmetry_equiv_pos_as_xyz
'x, y, z'
'-x, -y, -z'

loop_
_atom_site_label
_atom_site_type_symbol
_atom_site_fract_x
_atom_site_fract_y
_atom_site_fract_z
_atom_site_U_iso_or_equiv
_atom_site_adp_type
_atom_site_occupancy
_atom_site_symmetry_multiplicity
_atom_site_calc_flag
_atom_site_refinement_flags
_atom_site_disorder_assembly
_atom_site_disorder_group
S1 S 0.94394(7) 0.51911(5) 0.74081(3) 0.02102(14) Uani 1 1 d . . .
P1 P 0.81346(6) 0.35416(5) 0.76246(3) 0.01268(13) Uani 1 1 d . . .
C1 C 0.7133(2) 0.25684(18) 0.65560(12) 0.0122(4) Uani 1 1 d . . .
C2 C 0.7880(2) 0.30791(19) 0.58403(13) 0.0149(4) Uani 1 1 d . . .
H2A H 0.8950 0.3676 0.5952 0.018 Uiso 1 1 calc R . .
C3 C 0.7156(3) 0.27710(19) 0.49517(13) 0.0165(4) Uani 1 1 d . . .
H3A H 0.7764 0.3095 0.4473 0.020 Uiso 1 1 calc R . .
C4 C 0.5574(3) 0.20022(19) 0.47991(12) 0.0150(4) Uani 1 1 d . . .
H4A H 0.5012 0.1865 0.4222 0.018 Uiso 1 1 calc R . .
C5 C 0.4742(2) 0.13969(18) 0.54962(12) 0.0123(4) Uani 1 1 d . . .
C6 C 0.3139(2) 0.05797(18) 0.52716(12) 0.0141(4) Uani 1 1 d . . .
H6A H 0.2629 0.0515 0.4690 0.017 Uiso 1 1 calc R . .
C7 C 0.2270(2) -0.01393(18) 0.58693(12) 0.0131(4) Uani 1 1 d . . .
C8 C 0.0636(2) -0.09835(19) 0.56335(13) 0.0154(4) Uani 1 1 d . . .
H8A H 0.0093 -0.1009 0.5068 0.019 Uiso 1 1 calc R . .
C9 C -0.0162(2) -0.17516(19) 0.61996(13) 0.0166(4) Uani 1 1 d . . .
H9A H -0.1271 -0.2275 0.6043 0.020 Uiso 1 1 calc R . .
C10 C 0.0669(2) -0.17663(18) 0.70205(13) 0.0151(4) Uani 1 1 d . . .
H10A H 0.0125 -0.2316 0.7410 0.018 Uiso 1 1 calc R . .
C11 C 0.2253(2) -0.09946(18) 0.72601(12) 0.0120(4) Uani 1 1 d . . .
C12 C 0.3120(2) -0.01066(18) 0.67114(12) 0.0118(4) Uani 1 1 d . . .
C13 C 0.4748(2) 0.07224(18) 0.69693(12) 0.0112(4) Uani 1 1 d . . .
C14 C 0.5556(2) 0.15667(18) 0.63884(12) 0.0112(4) Uani 1 1 d . . .
P13 P 0.57936(6) 0.03336(5) 0.79329(3) 0.01032(13) Uani 1 1 d . . .
S2 S 0.73961(6) -0.04266(5) 0.74677(3) 0.01542(13) Uani 1 1 d . . .
O2 O 0.62279(16) 0.12278(12) 0.87708(8) 0.0141(3) Uani 1 1 d . . .
P11 P 0.34572(6) -0.10403(5) 0.82333(3) 0.01096(13) Uani 1 1 d . . .
C15 C 0.9557(2) 0.2857(2) 0.81347(13) 0.0164(4) Uani 1 1 d . . .
H15A H 0.8878 0.2106 0.8363 0.020 Uiso 1 1 calc R . .
C16 C 1.0697(3) 0.3720(2) 0.89146(14) 0.0252(5) Uani 1 1 d . . .
H16A H 1.1429 0.3325 0.9166 0.038 Uiso 1 1 calc R . .
H16B H 1.0017 0.3928 0.9379 0.038 Uiso 1 1 calc R . .
H16C H 1.1375 0.4458 0.8697 0.038 Uiso 1 1 calc R . .
C17 C 1.0613(3) 0.2514(2) 0.74071(14) 0.0213(5) Uani 1 1 d . . .
H17A H 1.1375 0.2149 0.7667 0.032 Uiso 1 1 calc R . .
H17B H 1.1258 0.3241 0.7165 0.032 Uiso 1 1 calc R . .
H17C H 0.9880 0.1932 0.6925 0.032 Uiso 1 1 calc R . .
C18 C 0.6364(2) 0.36226(19) 0.82718(12) 0.0154(4) Uani 1 1 d . . .
H18A H 0.5656 0.2782 0.8334 0.019 Uiso 1 1 calc R . .
C19 C 0.6941(3) 0.4336(2) 0.92052(14) 0.0259(5) Uani 1 1 d . . .
H19A H 0.5969 0.4360 0.9529 0.039 Uiso 1 1 calc R . .
H19B H 0.7639 0.5163 0.9153 0.039 Uiso 1 1 calc R . .
H19C H 0.7587 0.3944 0.9533 0.039 Uiso 1 1 calc R . .
C20 C 0.5326(3) 0.4206(2) 0.77542(14) 0.0228(5) Uani 1 1 d . . .
H20A H 0.4378 0.4254 0.8092 0.034 Uiso 1 1 calc R . .
H20B H 0.4917 0.3716 0.7168 0.034 Uiso 1 1 calc R . .
H20C H 0.6018 0.5021 0.7671 0.034 Uiso 1 1 calc R . .
C21 C 0.3536(2) -0.25557(18) 0.83102(12) 0.0144(4) Uani 1 1 d . . .
H21A H 0.2421 -0.3048 0.8479 0.017 Uiso 1 1 calc R . .
C22 C 0.3863(3) -0.31978(19) 0.74239(13) 0.0178(4) Uani 1 1 d . . .
H22A H 0.3891 -0.4003 0.7507 0.027 Uiso 1 1 calc R . .
H22B H 0.4935 -0.2724 0.7230 0.027 Uiso 1 1 calc R . .
H22C H 0.2972 -0.3278 0.6968 0.027 Uiso 1 1 calc R . .
C23 C 0.4825(3) -0.2476(2) 0.90750(13) 0.0211(5) Uani 1 1 d . . .
H23A H 0.4875 -0.3285 0.9121 0.032 Uiso 1 1 calc R . .
H23B H 0.4499 -0.2141 0.9640 0.032 Uiso 1 1 calc R . .
H23C H 0.5922 -0.1949 0.8951 0.032 Uiso 1 1 calc R . .
C24 C 0.2654(2) -0.04697(19) 0.92443(12) 0.0160(4) Uani 1 1 d . . .
H24A H 0.3565 -0.0227 0.9736 0.019 Uiso 1 1 calc R . .
C25 C 0.1167(3) -0.1430(2) 0.95463(14) 0.0255(5) Uani 1 1 d . . .
H25A H 0.0782 -0.1083 1.0088 0.038 Uiso 1 1 calc R . .
H25B H 0.1503 -0.2117 0.9675 0.038 Uiso 1 1 calc R . .
H25C H 0.0262 -0.1705 0.9070 0.038 Uiso 1 1 calc R . .
C26 C 0.2229(3) 0.0668(2) 0.90969(14) 0.0219(5) Uani 1 1 d . . .
H26A H 0.1800 0.0969 0.9640 0.033 Uiso 1 1 calc R . .
H26B H 0.1382 0.0468 0.8595 0.033 Uiso 1 1 calc R . .
H26C H 0.3235 0.1291 0.8962 0.033 Uiso 1 1 calc R . .
C27 C 0.4194(3) 0.4628(2) 0.47450(14) 0.0263(5) Uani 1 1 d . . .
H27A H 0.4332 0.3916 0.4374 0.032 Uiso 1 1 calc R . .
H27B H 0.3827 0.5113 0.4344 0.032 Uiso 1 1 calc R . .
Cl1 Cl 0.26716(7) 0.41445(6) 0.55350(4) 0.03300(16) Uani 1 1 d . . .

loop_
_atom_site_aniso_label
_atom_site_aniso_U_11
_atom_site_aniso_U_22
_atom_site_aniso_U_33
_atom_site_aniso_U_23
_atom_site_aniso_U_13
_atom_site_aniso_U_12
S1 0.0211(3) 0.0127(3) 0.0234(3) 0.0038(2) 0.0002(2) -0.0030(2)
P1 0.0115(3) 0.0113(3) 0.0128(3) 0.00139(19) -0.00096(19) 0.0006(2)
C1 0.0112(9) 0.0120(11) 0.0147(10) 0.0019(7) -0.0003(7) 0.0060(9)
C2 0.0133(10) 0.0147(12) 0.0174(10) 0.0032(8) 0.0022(8) 0.0048(9)
C3 0.0200(11) 0.0186(12) 0.0142(10) 0.0055(8) 0.0052(8) 0.0093(10)
C4 0.0211(11) 0.0160(12) 0.0109(10) 0.0013(8) -0.0005(8) 0.0106(10)
C5 0.0155(10) 0.0117(11) 0.0120(10) 0.0002(7) -0.0005(7) 0.0084(9)
C6 0.0162(10) 0.0162(12) 0.0119(10) -0.0007(8) -0.0038(7) 0.0095(9)
C7 0.0129(10) 0.0131(11) 0.0148(10) -0.0013(8) -0.0027(7) 0.0079(9)
C8 0.0125(10) 0.0168(12) 0.0171(10) -0.0021(8) -0.0051(8) 0.0072(9)
C9 0.0110(10) 0.0145(12) 0.0223(11) -0.0024(8) -0.0032(8) 0.0037(9)
C10 0.0136(10) 0.0129(11) 0.0185(10) 0.0019(8) 0.0024(8) 0.0042(9)
C11 0.0125(9) 0.0128(11) 0.0118(9) -0.0004(7) 0.0002(7) 0.0066(9)
C12 0.0129(10) 0.0122(11) 0.0122(9) -0.0017(7) -0.0001(7) 0.0080(9)
C13 0.0120(9) 0.0129(11) 0.0100(9) -0.0003(7) -0.0009(7) 0.0068(9)
C14 0.0128(10) 0.0118(11) 0.0100(9) -0.0006(7) 0.0005(7) 0.0064(9)
P13 0.0097(3) 0.0107(3) 0.0099(2) 0.00177(19) -0.00091(18) 0.0025(2)
S2 0.0123(3) 0.0171(3) 0.0186(3) 0.0033(2) 0.00183(19) 0.0067(2)
O2 0.0139(7) 0.0135(8) 0.0124(7) 0.0003(5) -0.0009(5) 0.0017(6)
P11 0.0101(2) 0.0111(3) 0.0112(3) 0.00169(19) 0.00028(18) 0.0027(2)
C15 0.0120(10) 0.0183(12) 0.0176(10) 0.0047(8) -0.0021(8) 0.0025(9)
C16 0.0185(11) 0.0300(15) 0.0214(12) 0.0023(9) -0.0063(8) 0.0012(11)
C17 0.0153(11) 0.0276(14) 0.0229(11) 0.0059(9) 0.0010(8) 0.0088(10)
C18 0.0157(10) 0.0124(11) 0.0167(10) 0.0010(8) 0.0027(8) 0.0029(9)
C19 0.0292(12) 0.0268(14) 0.0191(11) -0.0039(9) 0.0029(9) 0.0079(11)
C20 0.0221(11) 0.0226(13) 0.0271(12) 0.0052(9) 0.0035(9) 0.0111(11)
C21 0.0150(10) 0.0132(11) 0.0149(10) 0.0037(8) -0.0005(8) 0.0037(9)
C22 0.0214(11) 0.0136(12) 0.0191(11) 0.0010(8) -0.0007(8) 0.0072(10)
C23 0.0264(12) 0.0209(13) 0.0175(11) 0.0057(8) -0.0017(8) 0.0091(10)
C24 0.0139(10) 0.0226(12) 0.0116(10) 0.0009(8) 0.0017(7) 0.0064(9)
C25 0.0181(11) 0.0366(15) 0.0220(12) 0.0078(10) 0.0078(9) 0.0071(11)
C26 0.0201(11) 0.0236(13) 0.0232(11) -0.0038(9) 0.0010(8) 0.0115(10)
C27 0.0294(13) 0.0275(14) 0.0214(12) -0.0012(9) 0.0009(9) 0.0105(12)
Cl1 0.0267(3) 0.0376(4) 0.0256(3) 0.0002(2) 0.0059(2) -0.0010(3)

loop_
_atom_type_symbol
_atom_type_description
_atom_type_scat_dispersion_real
_atom_type_scat_dispersion_imag
_atom_type_scat_source
C C 0.0033 0.0016 'International Tables Vol C Tables 4.2.6.8 and 6.1.1.4'
H H 0.0000 0.0000 'International Tables Vol C Tables 4.2.6.8 and 6.1.1.4'
O O 0.0106 0.0060 'International Tables Vol C Tables 4.2.6.8 and 6.1.1.4'
P P 0.1023 0.0942 'International Tables Vol C Tables 4.2.6.8 and 6.1.1.4'
S S 0.1246 0.1234 'International Tables Vol C Tables 4.2.6.8 and 6.1.1.4'
Cl Cl 0.1484 0.1585 'International Tables Vol C Tables 4.2.6.8 and 6.1.1.4'

loop_
_geom_angle_atom_site_label_1
_geom_angle_atom_site_label_2
_geom_angle_atom_site_label_3
_geom_angle
_geom_angle_site_symmetry_1
_geom_angle_site_symmetry_3
_geom_angle_publ_flag
C18 P1 C15 115.72(9) . . ?
C18 P1 C1 103.88(9) . . ?
C15 P1 C1 108.44(9) . . ?
C18 P1 S1 109.00(7) . . ?
C15 P1 S1 108.80(8) . . ?
C1 P1 S1 110.93(7) . . ?
C2 C1 C14 118.86(17) . . ?
C2 C1 P1 110.02(15) . . ?
C14 C1 P1 129.61(14) . . ?
C1 C2 C3 124.13(19) . . ?
C1 C2 H2A 117.9 . . ?
C3 C2 H2A 117.9 . . ?
C4 C3 C2 118.30(18) . . ?
C4 C3 H3A 120.9 . . ?
C2 C3 H3A 120.9 . . ?
C3 C4 C5 120.66(18) . . ?
C3 C4 H4A 119.7 . . ?
C5 C4 H4A 119.7 . . ?
C6 C5 C4 116.94(17) . . ?
C6 C5 C14 121.25(18) . . ?
C4 C5 C14 121.72(18) . . ?
C7 C6 C5 122.08(17) . . ?
C7 C6 H6A 119.0 . . ?
C5 C6 H6A 119.0 . . ?
C6 C7 C8 121.89(17) . . ?
C6 C7 C12 117.89(18) . . ?
C8 C7 C12 119.93(18) . . ?
C9 C8 C7 121.59(18) . . ?
C9 C8 H8A 119.2 . . ?
C7 C8 H8A 119.2 . . ?
C8 C9 C10 119.57(18) . . ?
C8 C9 H9A 120.2 . . ?
C10 C9 H9A 120.2 . . ?
C11 C10 C9 120.56(19) . . ?
C11 C10 H10A 119.7 . . ?
C9 C10 H10A 119.7 . . ?
C10 C11 C12 122.23(17) . . ?
C10 C11 P11 123.48(16) . . ?
C12 C11 P11 114.22(14) . . ?
C13 C12 C7 121.50(18) . . ?
C13 C12 C11 122.51(16) . . ?
C7 C12 C11 115.94(17) . . ?
C12 C13 C14 119.92(16) . . ?
C12 C13 P13 113.12(14) . . ?
C14 C13 P13 125.37(14) . . ?
C13 C14 C5 116.40(17) . . ?
C13 C14 C1 128.96(16) . . ?
C5 C14 C1 114.61(17) . . ?
O2 P13 C13 117.10(8) . . ?
O2 P13 S2 120.72(6) . . ?
C13 P13 S2 108.11(6) . . ?
O2 P13 P11 102.76(6) . . ?
C13 P13 P11 92.90(7) . . ?
S2 P13 P11 111.39(4) . . ?
C11 P11 C21 112.48(9) . . ?
C11 P11 C24 110.57(9) . . ?
C21 P11 C24 109.96(9) . . ?
C11 P11 P13 95.81(7) . . ?
C21 P11 P13 117.04(7) . . ?
C24 P11 P13 110.25(7) . . ?
C16 C15 C17 109.89(17) . . ?
C16 C15 P1 112.02(15) . . ?
C17 C15 P1 108.48(13) . . ?
C16 C15 H15A 108.8 . . ?
C17 C15 H15A 108.8 . . ?
P1 C15 H15A 108.8 . . ?
C15 C16 H16A 109.5 . . ?
C15 C16 H16B 109.5 . . ?
H16A C16 H16B 109.5 . . ?
C15 C16 H16C 109.5 . . ?
H16A C16 H16C 109.5 . . ?
H16B C16 H16C 109.5 . . ?
C15 C17 H17A 109.5 . . ?
C15 C17 H17B 109.5 . . ?
H17A C17 H17B 109.5 . . ?
C15 C17 H17C 109.5 . . ?
H17A C17 H17C 109.5 . . ?
H17B C17 H17C 109.5 . . ?
C19 C18 C20 110.37(17) . . ?
C19 C18 P1 111.75(14) . . ?
C20 C18 P1 108.65(14) . . ?
C19 C18 H18A 108.7 . . ?
C20 C18 H18A 108.7 . . ?
P1 C18 H18A 108.7 . . ?
C18 C19 H19A 109.5 . . ?
C18 C19 H19B 109.5 . . ?
H19A C19 H19B 109.5 . . ?
C18 C19 H19C 109.5 . . ?
H19A C19 H19C 109.5 . . ?
H19B C19 H19C 109.5 . . ?
C18 C20 H20A 109.5 . . ?
C18 C20 H20B 109.5 . . ?
H20A C20 H20B 109.5 . . ?
C18 C20 H20C 109.5 . . ?
H20A C20 H20C 109.5 . . ?
H20B C20 H20C 109.5 . . ?
C22 C21 C23 112.28(16) . . ?
C22 C21 P11 113.21(14) . . ?
C23 C21 P11 108.92(14) . . ?
C22 C21 H21A 107.4 . . ?
C23 C21 H21A 107.4 . . ?
P11 C21 H21A 107.4 . . ?
C21 C22 H22A 109.5 . . ?
C21 C22 H22B 109.5 . . ?
H22A C22 H22B 109.5 . . ?
C21 C22 H22C 109.5 . . ?
H22A C22 H22C 109.5 . . ?
H22B C22 H22C 109.5 . . ?
C21 C23 H23A 109.5 . . ?
C21 C23 H23B 109.5 . . ?
H23A C23 H23B 109.5 . . ?
C21 C23 H23C 109.5 . . ?
H23A C23 H23C 109.5 . . ?
H23B C23 H23C 109.5 . . ?
C25 C24 C26 111.64(17) . . ?
C25 C24 P11 112.52(15) . . ?
C26 C24 P11 109.82(14) . . ?
C25 C24 H24A 107.5 . . ?
C26 C24 H24A 107.5 . . ?
P11 C24 H24A 107.5 . . ?
C24 C25 H25A 109.5 . . ?
C24 C25 H25B 109.5 . . ?
H25A C25 H25B 109.5 . . ?
C24 C25 H25C 109.5 . . ?
H25A C25 H25C 109.5 . . ?
H25B C25 H25C 109.5 . . ?
C24 C26 H26A 109.5 . . ?
C24 C26 H26B 109.5 . . ?
H26A C26 H26B 109.5 . . ?
C24 C26 H26C 109.5 . . ?
H26A C26 H26C 109.5 . . ?
H26B C26 H26C 109.5 . . ?
C27 C27 Cl1 108.2(2) 2_666 . ?
C27 C27 H27A 110.1 2_666 . ?
Cl1 C27 H27A 110.1 . . ?
C27 C27 H27B 110.1 2_666 . ?
Cl1 C27 H27B 110.1 . . ?
H27A C27 H27B 108.4 . . ?

loop_
_geom_bond_atom_site_label_1
_geom_bond_atom_site_label_2
_geom_bond_distance
_geom_bond_site_symmetry_2
_geom_bond_publ_flag
S1 P1 1.9812(9) . ?
P1 C18 1.8411(19) . ?
P1 C15 1.850(2) . ?
P1 C1 1.8614(19) . ?
C1 C2 1.377(3) . ?
C1 C14 1.465(3) . ?
C2 C3 1.411(3) . ?
C2 H2A 0.9500 . ?
C3 C4 1.353(3) . ?
C3 H3A 0.9500 . ?
C4 C5 1.425(3) . ?
C4 H4A 0.9500 . ?
C5 C6 1.396(3) . ?
C5 C14 1.454(3) . ?
C6 C7 1.383(3) . ?
C6 H6A 0.9500 . ?
C7 C8 1.429(3) . ?
C7 C12 1.431(3) . ?
C8 C9 1.360(3) . ?
C8 H8A 0.9500 . ?
C9 C10 1.411(3) . ?
C9 H9A 0.9500 . ?
C10 C11 1.369(3) . ?
C10 H10A 0.9500 . ?
C11 C12 1.446(3) . ?
C11 P11 1.7791(19) . ?
C12 C13 1.423(3) . ?
C13 C14 1.433(3) . ?
C13 P13 1.8598(18) . ?
P13 O2 1.4946(14) . ?
P13 S2 1.9575(8) . ?
P13 P11 2.2272(9) . ?
P11 C21 1.827(2) . ?
P11 C24 1.8303(19) . ?
C15 C16 1.535(3) . ?
C15 C17 1.536(3) . ?
C15 H15A 1.0000 . ?
C16 H16A 0.9800 . ?
C16 H16B 0.9800 . ?
C16 H16C 0.9800 . ?
C17 H17A 0.9800 . ?
C17 H17B 0.9800 . ?
C17 H17C 0.9800 . ?
C18 C19 1.526(3) . ?
C18 C20 1.529(3) . ?
C18 H18A 1.0000 . ?
C19 H19A 0.9800 . ?
C19 H19B 0.9800 . ?
C19 H19C 0.9800 . ?
C20 H20A 0.9800 . ?
C20 H20B 0.9800 . ?
C20 H20C 0.9800 . ?
C21 C22 1.531(3) . ?
C21 C23 1.538(3) . ?
C21 H21A 1.0000 . ?
C22 H22A 0.9800 . ?
C22 H22B 0.9800 . ?
C22 H22C 0.9800 . ?
C23 H23A 0.9800 . ?
C23 H23B 0.9800 . ?
C23 H23C 0.9800 . ?
C24 C25 1.530(3) . ?
C24 C26 1.534(3) . ?
C24 H24A 1.0000 . ?
C25 H25A 0.9800 . ?
C25 H25B 0.9800 . ?
C25 H25C 0.9800 . ?
C26 H26A 0.9800 . ?
C26 H26B 0.9800 . ?
C26 H26C 0.9800 . ?
C27 C27 1.495(4) 2_666 ?
C27 Cl1 1.794(2) . ?
C27 H27A 0.9900 . ?
C27 H27B 0.9900 . ?

loop_
_geom_torsion_atom_site_label_1
_geom_torsion_atom_site_label_2
_geom_torsion_atom_site_label_3
_geom_torsion_atom_site_label_4
_geom_torsion
_geom_torsion_site_symmetry_1
_geom_torsion_site_symmetry_2
_geom_torsion_site_symmetry_3
_geom_torsion_site_symmetry_4
_geom_torsion_publ_flag
C18 P1 C1 C2 134.06(14) . . . . ?
C15 P1 C1 C2 -102.34(14) . . . . ?
S1 P1 C1 C2 17.08(14) . . . . ?
C18 P1 C1 C14 -31.50(19) . . . . ?
C15 P1 C1 C14 92.11(18) . . . . ?
S1 P1 C1 C14 -148.47(15) . . . . ?
C14 C1 C2 C3 5.7(3) . . . . ?
P1 C1 C2 C3 -161.67(15) . . . . ?
C1 C2 C3 C4 5.8(3) . . . . ?
C2 C3 C4 C5 -8.2(3) . . . . ?
C3 C4 C5 C6 -177.27(17) . . . . ?
C3 C4 C5 C14 -0.7(3) . . . . ?
C4 C5 C6 C7 174.09(16) . . . . ?
C14 C5 C6 C7 -2.5(3) . . . . ?
C5 C6 C7 C8 -179.37(17) . . . . ?
C5 C6 C7 C12 -5.6(3) . . . . ?
C6 C7 C8 C9 174.97(18) . . . . ?
C12 C7 C8 C9 1.3(3) . . . . ?
C7 C8 C9 C10 -3.4(3) . . . . ?
C8 C9 C10 C11 1.6(3) . . . . ?
C9 C10 C11 C12 2.4(3) . . . . ?
C9 C10 C11 P11 -174.38(14) . . . . ?
C6 C7 C12 C13 6.1(3) . . . . ?
C8 C7 C12 C13 -179.93(16) . . . . ?
C6 C7 C12 C11 -171.43(16) . . . . ?
C8 C7 C12 C11 2.5(2) . . . . ?
C10 C11 C12 C13 178.09(17) . . . . ?
P11 C11 C12 C13 -4.8(2) . . . . ?
C10 C11 C12 C7 -4.4(3) . . . . ?
P11 C11 C12 C7 172.72(13) . . . . ?
C7 C12 C13 C14 1.4(3) . . . . ?
C11 C12 C13 C14 178.78(16) . . . . ?
C7 C12 C13 P13 -165.03(14) . . . . ?
C11 C12 C13 P13 12.4(2) . . . . ?
C12 C13 C14 C5 -9.0(2) . . . . ?
P13 C13 C14 C5 155.60(14) . . . . ?
C12 C13 C14 C1 173.09(17) . . . . ?
P13 C13 C14 C1 -22.3(3) . . . . ?
C6 C5 C14 C13 9.7(3) . . . . ?
C4 C5 C14 C13 -166.64(16) . . . . ?
C6 C5 C14 C1 -172.06(16) . . . . ?
C4 C5 C14 C1 11.6(2) . . . . ?
C2 C1 C14 C13 164.28(18) . . . . ?
P1 C1 C14 C13 -31.2(3) . . . . ?
C2 C1 C14 C5 -13.6(2) . . . . ?
P1 C1 C14 C5 150.84(14) . . . . ?
C12 C13 P13 O2 -117.50(13) . . . . ?
C14 C13 P13 O2 76.97(17) . . . . ?
C12 C13 P13 S2 102.05(13) . . . . ?
C14 C13 P13 S2 -63.48(16) . . . . ?
C12 C13 P13 P11 -11.58(13) . . . . ?
C14 C13 P13 P11 -177.10(15) . . . . ?
C10 C11 P11 C21 51.04(18) . . . . ?
C12 C11 P11 C21 -126.00(14) . . . . ?
C10 C11 P11 C24 -72.31(18) . . . . ?
C12 C11 P11 C24 110.65(14) . . . . ?
C10 C11 P11 P13 173.50(15) . . . . ?
C12 C11 P11 P13 -3.55(13) . . . . ?
O2 P13 P11 C11 126.55(8) . . . . ?
C13 P13 P11 C11 7.92(8) . . . . ?
S2 P13 P11 C11 -102.82(7) . . . . ?
O2 P13 P11 C21 -114.55(9) . . . . ?
C13 P13 P11 C21 126.83(9) . . . . ?
S2 P13 P11 C21 16.09(8) . . . . ?
O2 P13 P11 C24 12.09(9) . . . . ?
C13 P13 P11 C24 -106.54(9) . . . . ?
S2 P13 P11 C24 142.72(7) . . . . ?
C18 P1 C15 C16 -75.36(18) . . . . ?
C1 P1 C15 C16 168.46(15) . . . . ?
S1 P1 C15 C16 47.70(16) . . . . ?
C18 P1 C15 C17 163.17(14) . . . . ?
C1 P1 C15 C17 46.99(17) . . . . ?
S1 P1 C15 C17 -73.76(15) . . . . ?
C15 P1 C18 C19 58.09(19) . . . . ?
C1 P1 C18 C19 176.81(15) . . . . ?
S1 P1 C18 C19 -64.87(16) . . . . ?
C15 P1 C18 C20 -179.89(14) . . . . ?
C1 P1 C18 C20 -61.17(16) . . . . ?
S1 P1 C18 C20 57.15(15) . . . . ?
C11 P11 C21 C22 44.94(17) . . . . ?
C24 P11 C21 C22 168.64(14) . . . . ?
P13 P11 C21 C22 -64.58(15) . . . . ?
C11 P11 C21 C23 170.61(13) . . . . ?
C24 P11 C21 C23 -65.69(16) . . . . ?
P13 P11 C21 C23 61.09(14) . . . . ?
C11 P11 C24 C25 82.11(16) . . . . ?
C21 P11 C24 C25 -42.69(16) . . . . ?
P13 P11 C24 C25 -173.19(12) . . . . ?
C11 P11 C24 C26 -42.91(17) . . . . ?
C21 P11 C24 C26 -167.71(14) . . . . ?
P13 P11 C24 C26 61.79(15) . . . . ?
